data_4301129
loop_
_publ_author_name
'Qing Wang'
'Jianyong Zhang'
'Chun-Feng Zhuang'
'Yu Tang'
'Cheng-Yong Su'

_publ_section_title
;
Guest Inclusion and Interpenetration Tuning of Cd(II)/Mn(II) Coordination
Grid Networks Assembled from a Rigid Linear Diimidazole Schiff Base Ligand
;
_journal_name_full 'Inorganic Chemistry'
_journal_page_first 287
_journal_page_last 295
_journal_paper_doi 10.1021/ic801770n
_journal_volume 48
_journal_year 2009
_chemical_formula_sum 'C54 H48 Cd F6 N12 O6 S2'
_chemical_formula_weight 1251.56
_chemical_name_systematic
; 
 ? 
;
_space_group_IT_number 57
_symmetry_cell_setting orthorhombic
_symmetry_space_group_name_Hall '-P 2c 2b'
_symmetry_space_group_name_H-M 'P b c m'
_atom_sites_solution_hydrogens geom
_atom_sites_solution_primary direct
_atom_sites_solution_secondary difmap
_audit_creation_method SHELXL-97
_cell_angle_alpha 90.00
_cell_angle_beta 90.00
_cell_angle_gamma 90.00
_cell_formula_units_Z 4
_cell_length_a 18.8212(3)
_cell_length_b 14.3326(4)
_cell_length_c 20.2184(4)
_cell_measurement_reflns_used 7830
_cell_measurement_temperature 150(2)
_cell_measurement_theta_max 29.7854
_cell_measurement_theta_min 2.6831
_cell_volume 5454.0(2)
_computing_cell_refinement
;
CrysAlis RED, Oxford Diffraction Ltd.,
Version 1.171.31.7 (release 18-10-2006 CrysAlis171 .NET)
(compiled Oct 18 2006,16:28:17)
;
_computing_data_collection
;
CrysAlis CCD, Oxford Diffraction Ltd.,
Version 1.171.31.7 (release 18-10-2006 CrysAlis171 .NET)
(compiled Oct 18 2006,16:28:17)
;
_computing_data_reduction
;
CrysAlis RED, Oxford Diffraction Ltd.,
Version 1.171.31.7 (release 18-10-2006 CrysAlis171 .NET)
(compiled Oct 18 2006,16:28:17)
;
_computing_structure_refinement 'SHELXL-97 (Sheldrick, 1997)'
_computing_structure_solution 'SHELXS-97 (Sheldrick, 1990)'
_diffrn_ambient_temperature 150(2)
_diffrn_detector_area_resol_mean 16.0855
_diffrn_measured_fraction_theta_full 0.989
_diffrn_measured_fraction_theta_max 0.989
_diffrn_measurement_device_type 'Oxfor Germini S Ultra'
_diffrn_measurement_method '\w and \p scan'
_diffrn_radiation_monochromator graphite
_diffrn_radiation_source 'Enhance (Mo) X-ray Source'
_diffrn_radiation_type MoK\a
_diffrn_radiation_wavelength 0.71073
_diffrn_reflns_av_R_equivalents 0.0593
_diffrn_reflns_av_sigmaI/netI 0.0794
_diffrn_reflns_limit_h_max 24
_diffrn_reflns_limit_h_min -24
_diffrn_reflns_limit_k_max 18
_diffrn_reflns_limit_k_min -13
_diffrn_reflns_limit_l_max 26
_diffrn_reflns_limit_l_min -26
_diffrn_reflns_number 24689
_diffrn_reflns_theta_full 28.00
_diffrn_reflns_theta_max 28.00
_diffrn_reflns_theta_min 2.69
_exptl_absorpt_coefficient_mu 0.560
_exptl_absorpt_correction_T_max 0.9158
_exptl_absorpt_correction_T_min 0.8681
_exptl_absorpt_correction_type multi-scan
_exptl_absorpt_process_details
;
CrysAlis RED, Oxford Diffraction Ltd.,
Version 1.171.31.7 (release 18-10-2006 CrysAlis171 .NET)
(compiled Oct 18 2006,16:28:17)
Empirical absorption correction using spherical harmonics,
 implemented in SCALE3 ABSPACK scaling algorithm.
;
_exptl_crystal_colour Yellow
_exptl_crystal_density_diffrn 1.524
_exptl_crystal_density_method 'not measured'
_exptl_crystal_description Block
_exptl_crystal_F_000 2552
_exptl_crystal_size_max 0.26
_exptl_crystal_size_mid 0.20
_exptl_crystal_size_min 0.16
_refine_diff_density_max 1.071
_refine_diff_density_min -0.882
_refine_diff_density_rms 0.150
_refine_ls_extinction_method none
_refine_ls_goodness_of_fit_ref 1.038
_refine_ls_hydrogen_treatment geom
_refine_ls_matrix_type full
_refine_ls_number_parameters 416
_refine_ls_number_reflns 6702
_refine_ls_number_restraints 299
_refine_ls_restrained_S_all 1.051
_refine_ls_R_factor_all 0.1408
_refine_ls_R_factor_gt 0.1031
_refine_ls_shift/su_max 0.051
_refine_ls_shift/su_mean 0.008
_refine_ls_structure_factor_coef Fsqd
_refine_ls_weighting_details 'calc w=1/[\s^2^(Fo^2^)+(0.0300P)^2^+100.6813P] where P=(Fo^2^+2Fc^2^)/3'
_refine_ls_weighting_scheme calc
_refine_ls_wR_factor_gt 0.2422
_refine_ls_wR_factor_ref 0.2542
_reflns_number_gt 4377
_reflns_number_total 6702
_reflns_threshold_expression >2sigma(I)
_cod_data_source_file ic801770n_si_001_03.cif
_cod_data_source_block 3
_cod_depositor_comments
;
The following automatic conversions were performed:
'_symmetry_cell_setting' value 'Orthorhombic' changed to 'orthorhombic'
according to '/home/saulius/struct/CIF-dictionaries/cif_core.dic'
dictionary named 'cif_core.dic' version 2.4.1 from 2010-06-29.

Automatic conversion script
Id: cif_fix_enum 1527 2010-12-29 10:47:43Z saulius 
;
_cod_database_code 4301129

loop_
_symmetry_equiv_pos_as_xyz
'x, y, z'
'-x, -y, z+1/2'
'-x, y+1/2, -z+1/2'
'x, -y+1/2, -z'
'-x, -y, -z'
'x, y, -z-1/2'
'x, -y-1/2, z-1/2'
'-x, y-1/2, z'

loop_
_atom_site_label
_atom_site_type_symbol
_atom_site_fract_x
_atom_site_fract_y
_atom_site_fract_z
_atom_site_U_iso_or_equiv
_atom_site_adp_type
_atom_site_occupancy
_atom_site_symmetry_multiplicity
_atom_site_calc_flag
_atom_site_refinement_flags
_atom_site_disorder_assembly
_atom_site_disorder_group
Cd1 Cd -1.82462(4) 0.26553(7) -0.2500 0.0306(2) Uani 1 2 d S . .
C1 C -0.9473(4) 0.1583(7) 0.1496(4) 0.037(2) Uani 1 1 d . . .
H1A H -0.9837 0.1811 0.1778 0.044 Uiso 1 1 calc R . .
C2 C -0.8457(5) 0.1182(9) 0.1123(5) 0.055(3) Uani 1 1 d . . .
H2A H -0.7959 0.1082 0.1093 0.066 Uiso 1 1 calc R . .
C3 C -0.8931(5) 0.0976(9) 0.0645(5) 0.063(4) Uani 1 1 d . . .
H3A H -0.8835 0.0698 0.0228 0.076 Uiso 1 1 calc R . .
C4 C -1.0260(4) 0.1206(8) 0.0561(4) 0.044(2) Uani 1 1 d . . .
C5 C -1.0304(5) 0.1351(10) -0.0120(4) 0.066(4) Uani 1 1 d . . .
H5A H -0.9886 0.1436 -0.0376 0.079 Uiso 1 1 calc R . .
C6 C -1.0965(6) 0.1368(11) -0.0415(5) 0.079(5) Uani 1 1 d . . .
H6A H -1.0996 0.1455 -0.0880 0.095 Uiso 1 1 calc R . .
C7 C -1.1589(4) 0.1262(9) -0.0048(5) 0.056(3) Uani 1 1 d . . .
C8 C -1.1523(5) 0.1075(8) 0.0620(4) 0.048(3) Uani 1 1 d . . .
H8A H -1.1940 0.0976 0.0876 0.058 Uiso 1 1 calc R . .
C9 C -1.0869(4) 0.1028(7) 0.0924(4) 0.042(2) Uani 1 1 d . . .
H9A H -1.0835 0.0874 0.1379 0.051 Uiso 1 1 calc R . .
C10 C -1.2297(5) 0.1323(9) -0.0367(5) 0.063(4) Uani 1 1 d . . .
C11 C -1.2352(7) 0.1656(12) -0.1073(7) 0.093(4) Uani 1 1 d U . .
H11A H -1.2852 0.1669 -0.1207 0.139 Uiso 1 1 calc R . .
H11B H -1.2088 0.1230 -0.1362 0.139 Uiso 1 1 calc R . .
H11C H -1.2151 0.2285 -0.1108 0.139 Uiso 1 1 calc R . .
C12 C -1.4007(5) 0.1209(7) 0.0118(5) 0.041(2) Uani 1 1 d . . .
C13 C -1.3914(5) 0.1201(10) 0.0847(5) 0.069(4) Uani 1 1 d . . .
H13A H -1.3407 0.1162 0.0954 0.104 Uiso 1 1 calc R . .
H13B H -1.4162 0.0660 0.1034 0.104 Uiso 1 1 calc R . .
H13C H -1.4113 0.1775 0.1035 0.104 Uiso 1 1 calc R . .
C14 C -1.4736(5) 0.1267(7) -0.0163(5) 0.043(2) Uani 1 1 d . . .
C15 C -1.4834(5) 0.1406(9) -0.0849(5) 0.061(3) Uani 1 1 d . . .
H15A H -1.4429 0.1481 -0.1123 0.073 Uiso 1 1 calc R . .
C16 C -1.5495(5) 0.1434(9) -0.1129(5) 0.062(4) Uani 1 1 d . . .
H16A H -1.5547 0.1504 -0.1593 0.075 Uiso 1 1 calc R . .
C17 C -1.6087(5) 0.1360(7) -0.0725(5) 0.048(3) Uani 1 1 d . . .
C18 C -1.6010(5) 0.1245(7) -0.0048(5) 0.042(2) Uani 1 1 d . . .
H18A H -1.6417 0.1203 0.0229 0.050 Uiso 1 1 calc R . .
C19 C -1.5343(5) 0.1193(7) 0.0219(5) 0.041(2) Uani 1 1 d . . .
H19A H -1.5295 0.1103 0.0682 0.049 Uiso 1 1 calc R . .
C20 C -1.6967(5) 0.1948(8) -0.1539(5) 0.049(3) Uani 1 1 d . . .
H20A H -1.6643 0.2331 -0.1777 0.059 Uiso 1 1 calc R . .
N6 N -1.7650(4) 0.1857(6) -0.1682(4) 0.0393(17) Uani 1 1 d . . .
C22 C -1.73909(15) 0.0962(2) -0.07944(15) 0.041(2) Uani 1 1 d . . .
H22A H -1.7436 0.0552 -0.0427 0.049 Uiso 1 1 calc R . .
N1 N -0.88002(15) 0.1557(2) 0.16584(15) 0.0409(19) Uani 1 1 d R . .
N2 N -0.95863(15) 0.1252(2) 0.08880(15) 0.0422(19) Uani 1 1 d R . .
N3 N -1.28228(15) 0.1121(2) 0.00016(15) 0.0418(19) Uani 1 1 d R . .
N4 N -1.35033(15) 0.1188(2) -0.03178(15) 0.0432(19) Uani 1 1 d R . .
N5 N -1.67937(15) 0.1426(2) -0.10122(15) 0.047(2) Uani 1 1 d R . .
C21 C -1.78995(15) 0.1229(2) -0.12302(15) 0.042(2) Uani 1 1 d R . .
C23 C -2.0486(5) 0.1011(7) -0.2500 0.068(4) Uani 1 2 d SDU . .
C24 C -1.6539(10) 0.4918(11) -0.2966(7) 0.113(7) Uani 0.50 1 d PDU . .
C25 C -0.6844(12) 0.5173(16) 0.2500 0.081(5) Uani 1 2 d SU . .
H25A H -0.6764 0.4518 0.2500 0.097 Uiso 1 2 calc SR . .
C26 C -0.7595(12) 0.5542(15) 0.2500 0.076(5) Uani 1 2 d SU . .
H26A H -0.7989 0.5129 0.2500 0.092 Uiso 1 2 calc SR . .
C27 C -0.7693(11) 0.6492(15) 0.2500 0.072(4) Uani 1 2 d SU . .
H27A H -0.8156 0.6755 0.2500 0.087 Uiso 1 2 calc SR . .
C28 C -0.7072(11) 0.7072(13) 0.2500 0.067(4) Uani 1 2 d SU . .
H28A H -0.7131 0.7730 0.2500 0.080 Uiso 1 2 calc SR . .
C29 C -0.6397(10) 0.6714(13) 0.2500 0.065(4) Uani 1 2 d SU . .
C30 C -0.6295(10) 0.5751(14) 0.2500 0.066(4) Uani 1 2 d SU . .
C31 C -0.5546(10) 0.5328(14) 0.2500 0.074(4) Uani 1 2 d SU . .
H31A H -0.5192 0.5831 0.2500 0.111 Uiso 0.50 2 calc SPR . .
H31B H -0.5483 0.4942 0.2104 0.111 Uiso 0.25 1 calc PR . .
H31C H -0.5483 0.4942 0.2896 0.111 Uiso 0.25 1 calc PR . .
H31D H -0.5580 0.4646 0.2500 0.111 Uiso 0.50 2 calc SPR . .
H31E H -0.5289 0.5535 0.2896 0.111 Uiso 0.25 1 calc PR . .
H31F H -0.5289 0.5535 0.2104 0.111 Uiso 0.25 1 calc PR . .
C32 C -0.5752(10) 0.7336(14) 0.2500 0.073(4) Uani 1 2 d SU . .
H32A H -0.5322 0.6951 0.2500 0.110 Uiso 0.50 2 calc SPR . .
H32B H -0.5758 0.7730 0.2896 0.110 Uiso 0.25 1 calc PR . .
H32C H -0.5758 0.7730 0.2104 0.110 Uiso 0.25 1 calc PR . .
H32D H -0.5903 0.7990 0.2500 0.110 Uiso 0.50 2 calc SPR . .
H32E H -0.5467 0.7211 0.2104 0.110 Uiso 0.25 1 calc PR . .
H32F H -0.5467 0.7211 0.2896 0.110 Uiso 0.25 1 calc PR . .
S1 S -1.9583(2) 0.0833(3) -0.22916(18) 0.0338(10) Uani 0.50 1 d PDU . .
S2 S -1.6601(3) 0.4053(4) -0.2305(2) 0.0551(15) Uani 0.50 1 d PDU . .
F1 F -2.0968(5) 0.0431(8) -0.2284(5) 0.064(4) Uani 0.50 1 d PDU . .
F2 F -2.0711(5) 0.1892(7) -0.2500 0.083(3) Uani 1 2 d SDU . .
F3 F -2.0515(7) 0.0846(9) -0.3187(4) 0.075(4) Uani 0.50 1 d PDU . .
F4 F -1.7032(10) 0.5574(14) -0.2821(10) 0.128(6) Uani 0.50 1 d PDU . .
F5 F -1.5892(9) 0.5326(13) -0.2927(11) 0.124(6) Uani 0.50 1 d PDU . .
F6 F -1.6645(10) 0.4468(16) -0.3547(9) 0.098(6) Uani 0.50 1 d PDU . .
O1 O -1.9187(6) 0.1577(8) -0.2500 0.079(4) Uani 1 2 d SDU . .
O2 O -1.9437(5) -0.0106(7) -0.2500 0.052(2) Uani 1 2 d SDU . .
O3 O -1.9659(6) 0.1010(9) -0.1602(5) 0.040(3) Uani 0.50 1 d PDU . .
O4 O -1.7317(5) 0.3749(8) -0.2500 0.059(3) Uani 1 2 d SDU . .
O5 O -1.6067(5) 0.3354(7) -0.2500 0.066(3) Uani 1 2 d SDU . .
O6 O -1.6379(12) 0.4558(19) -0.1698(10) 0.092(6) Uani 0.50 1 d PDU . .

loop_
_atom_site_aniso_label
_atom_site_aniso_U_11
_atom_site_aniso_U_22
_atom_site_aniso_U_33
_atom_site_aniso_U_23
_atom_site_aniso_U_13
_atom_site_aniso_U_12
Cd1 0.0210(4) 0.0451(5) 0.0257(4) 0.000 0.000 0.0075(4)
C1 0.027(4) 0.055(6) 0.028(4) 0.004(4) 0.000(3) -0.010(4)
C2 0.021(4) 0.097(9) 0.048(6) -0.020(6) 0.002(4) -0.012(5)
C3 0.032(5) 0.111(10) 0.045(6) -0.041(6) 0.010(4) -0.017(6)
C4 0.030(4) 0.079(7) 0.023(4) -0.003(4) -0.005(3) -0.018(5)
C5 0.042(5) 0.132(12) 0.023(5) 0.006(6) 0.001(4) -0.043(6)
C6 0.050(6) 0.156(14) 0.030(5) 0.023(7) -0.006(5) -0.054(8)
C7 0.033(4) 0.098(9) 0.038(5) 0.018(6) -0.014(4) -0.031(5)
C8 0.032(4) 0.083(8) 0.029(4) 0.016(5) -0.006(4) -0.018(5)
C9 0.031(4) 0.075(7) 0.021(4) 0.006(4) -0.004(3) -0.013(4)
C10 0.037(5) 0.111(10) 0.041(5) 0.034(6) -0.023(4) -0.037(6)
C11 0.076(7) 0.130(9) 0.073(7) 0.040(7) -0.025(6) -0.036(7)
C12 0.040(5) 0.041(5) 0.042(5) 0.023(4) -0.018(4) -0.014(4)
C13 0.042(6) 0.128(12) 0.038(5) 0.033(7) -0.010(5) -0.017(7)
C14 0.036(4) 0.045(6) 0.048(5) 0.023(5) -0.021(4) -0.013(4)
C15 0.033(5) 0.097(9) 0.053(6) 0.037(6) -0.015(4) -0.024(5)
C16 0.039(5) 0.112(10) 0.036(5) 0.040(6) -0.020(4) -0.032(6)
C17 0.038(5) 0.054(6) 0.053(6) 0.017(5) -0.020(4) -0.013(5)
C18 0.039(4) 0.038(5) 0.048(5) 0.018(4) -0.008(4) -0.010(4)
C19 0.041(5) 0.043(5) 0.038(5) 0.010(4) -0.018(4) -0.005(4)
C20 0.032(4) 0.069(7) 0.047(5) 0.027(5) -0.015(4) -0.010(4)
N6 0.028(3) 0.050(5) 0.040(4) 0.005(4) -0.005(3) 0.001(3)
C22 0.029(4) 0.062(6) 0.031(4) 0.008(4) 0.002(3) -0.012(4)
N1 0.022(3) 0.066(5) 0.036(4) -0.006(4) -0.001(3) -0.005(3)
N2 0.030(4) 0.067(6) 0.030(4) -0.001(4) -0.001(3) -0.010(4)
N3 0.035(4) 0.053(5) 0.037(4) 0.013(4) -0.014(4) -0.010(4)
N4 0.035(4) 0.053(5) 0.042(4) 0.016(4) -0.020(3) -0.006(4)
N5 0.033(4) 0.065(5) 0.043(4) 0.022(4) -0.009(4) -0.013(4)
C21 0.026(4) 0.058(6) 0.044(5) 0.011(5) -0.001(4) -0.001(4)
C23 0.051(6) 0.073(7) 0.082(7) 0.000 0.000 0.003(6)
C24 0.094(11) 0.109(12) 0.136(12) 0.021(10) -0.005(11) -0.007(10)
C25 0.101(10) 0.085(10) 0.056(8) 0.000 0.000 -0.015(9)
C26 0.096(10) 0.080(9) 0.053(8) 0.000 0.000 -0.015(9)
C27 0.092(9) 0.095(10) 0.030(6) 0.000 0.000 0.007(9)
C28 0.101(9) 0.073(9) 0.025(6) 0.000 0.000 -0.009(8)
C29 0.089(7) 0.073(7) 0.032(5) 0.000 0.000 -0.016(7)
C30 0.080(7) 0.083(8) 0.035(6) 0.000 0.000 -0.010(7)
C31 0.079(7) 0.086(8) 0.057(6) 0.000 0.000 -0.004(7)
C32 0.089(7) 0.077(7) 0.055(6) 0.000 0.000 -0.016(7)
S1 0.0238(17) 0.054(3) 0.0240(19) 0.0046(16) -0.0005(13) 0.0023(18)
S2 0.047(3) 0.064(3) 0.055(4) -0.005(2) -0.005(2) -0.007(2)
F1 0.035(5) 0.089(8) 0.069(9) 0.002(6) -0.006(5) -0.016(5)
F2 0.062(5) 0.079(5) 0.110(6) 0.000 0.000 0.014(5)
F3 0.069(7) 0.096(9) 0.060(7) 0.008(7) -0.018(6) -0.008(7)
F4 0.103(10) 0.125(11) 0.157(13) 0.036(10) -0.005(9) 0.007(9)
F5 0.101(10) 0.100(10) 0.170(13) 0.042(10) 0.005(10) -0.028(9)
F6 0.082(10) 0.125(12) 0.087(10) 0.003(10) -0.015(9) -0.013(9)
O1 0.045(6) 0.077(7) 0.117(9) 0.000 0.000 -0.017(6)
O2 0.044(5) 0.064(6) 0.049(5) 0.000 0.000 0.013(5)
O3 0.043(6) 0.059(7) 0.020(5) -0.010(5) 0.010(5) -0.007(6)
O4 0.035(5) 0.059(6) 0.081(7) 0.000 0.000 -0.018(5)
O5 0.055(6) 0.050(6) 0.093(8) 0.000 0.000 0.005(5)
O6 0.082(11) 0.111(12) 0.082(11) -0.020(10) -0.004(9) -0.015(10)

loop_
_atom_type_symbol
_atom_type_description
_atom_type_scat_dispersion_real
_atom_type_scat_dispersion_imag
_atom_type_scat_source
C C 0.0033 0.0016 'International Tables Vol C Tables 4.2.6.8 and 6.1.1.4'
H H 0.0000 0.0000 'International Tables Vol C Tables 4.2.6.8 and 6.1.1.4'
N N 0.0061 0.0033 'International Tables Vol C Tables 4.2.6.8 and 6.1.1.4'
O O 0.0106 0.0060 'International Tables Vol C Tables 4.2.6.8 and 6.1.1.4'
F F 0.0171 0.0103 'International Tables Vol C Tables 4.2.6.8 and 6.1.1.4'
S S 0.1246 0.1234 'International Tables Vol C Tables 4.2.6.8 and 6.1.1.4'
Cd Cd -0.8075 1.2024 'International Tables Vol C Tables 4.2.6.8 and 6.1.1.4'

loop_
_geom_angle_atom_site_label_1
_geom_angle_atom_site_label_2
_geom_angle_atom_site_label_3
_geom_angle
_geom_angle_site_symmetry_1
_geom_angle_site_symmetry_3
_geom_angle_publ_flag
N1 Cd1 N1 95.83(15) 4_455 7_465 ?
N1 Cd1 N6 177.7(2) 4_455 6 ?
N1 Cd1 N6 86.2(2) 7_465 6 ?
N1 Cd1 N6 86.2(2) 4_455 . ?
N1 Cd1 N6 177.7(2) 7_465 . ?
N6 Cd1 N6 91.8(4) 6 . ?
N1 Cd1 O4 90.6(2) 4_455 . ?
N1 Cd1 O4 90.6(2) 7_465 . ?
N6 Cd1 O4 88.2(3) 6 . ?
N6 Cd1 O4 88.2(3) . . ?
N1 Cd1 O1 88.9(2) 4_455 . ?
N1 Cd1 O1 88.9(2) 7_465 . ?
N6 Cd1 O1 92.3(3) 6 . ?
N6 Cd1 O1 92.3(3) . . ?
O4 Cd1 O1 179.3(4) . . ?
N1 C1 N2 112.1(7) . . ?
N1 C1 H1A 124.0 . . ?
N2 C1 H1A 124.0 . . ?
C3 C2 N1 109.9(7) . . ?
C3 C2 H2A 125.1 . . ?
N1 C2 H2A 125.1 . . ?
C2 C3 N2 105.8(8) . . ?
C2 C3 H3A 127.1 . . ?
N2 C3 H3A 127.1 . . ?
C9 C4 C5 120.1(8) . . ?
C9 C4 N2 119.8(7) . . ?
C5 C4 N2 120.1(7) . . ?
C6 C5 C4 118.9(9) . . ?
C6 C5 H5A 120.5 . . ?
C4 C5 H5A 120.5 . . ?
C5 C6 C7 121.7(9) . . ?
C5 C6 H6A 119.2 . . ?
C7 C6 H6A 119.1 . . ?
C8 C7 C6 117.7(8) . . ?
C8 C7 C10 121.1(9) . . ?
C6 C7 C10 121.2(9) . . ?
C9 C8 C7 121.6(8) . . ?
C9 C8 H8A 119.2 . . ?
C7 C8 H8A 119.2 . . ?
C8 C9 C4 119.7(8) . . ?
C8 C9 H9A 120.2 . . ?
C4 C9 H9A 120.1 . . ?
N3 C10 C7 115.5(8) . . ?
N3 C10 C11 125.0(9) . . ?
C7 C10 C11 119.4(9) . . ?
C10 C11 H11A 109.5 . . ?
C10 C11 H11B 109.5 . . ?
H11A C11 H11B 109.5 . . ?
C10 C11 H11C 109.5 . . ?
H11A C11 H11C 109.5 . . ?
H11B C11 H11C 109.5 . . ?
N4 C12 C13 126.1(8) . . ?
N4 C12 C14 114.6(7) . . ?
C13 C12 C14 119.3(9) . . ?
C12 C13 H13A 109.5 . . ?
C12 C13 H13B 109.5 . . ?
H13A C13 H13B 109.5 . . ?
C12 C13 H13C 109.5 . . ?
H13A C13 H13C 109.5 . . ?
H13B C13 H13C 109.5 . . ?
C19 C14 C15 116.8(8) . . ?
C19 C14 C12 123.0(8) . . ?
C15 C14 C12 120.3(9) . . ?
C16 C15 C14 122.0(9) . . ?
C16 C15 H15A 119.0 . . ?
C14 C15 H15A 119.0 . . ?
C15 C16 C17 119.1(9) . . ?
C15 C16 H16A 120.5 . . ?
C17 C16 H16A 120.5 . . ?
C18 C17 C16 120.5(8) . . ?
C18 C17 N5 119.7(8) . . ?
C16 C17 N5 119.7(8) . . ?
C19 C18 C17 119.3(9) . . ?
C19 C18 H18A 120.3 . . ?
C17 C18 H18A 120.3 . . ?
C18 C19 C14 122.3(8) . . ?
C18 C19 H19A 118.8 . . ?
C14 C19 H19A 118.8 . . ?
N6 C20 N5 110.7(8) . . ?
N6 C20 H20A 124.7 . . ?
N5 C20 H20A 124.7 . . ?
C20 N6 C21 104.7(6) . . ?
C20 N6 Cd1 125.5(6) . . ?
C21 N6 Cd1 129.8(4) . . ?
C21 C22 N5 103.4 . . ?
C21 C22 H22A 128.3 . . ?
N5 C22 H22A 128.3 . . ?
C1 N1 C2 105.6(6) . . ?
C1 N1 Cd1 127.7(5) . 7_666 ?
C2 N1 Cd1 124.4(4) . 7_666 ?
C1 N2 C3 106.6(6) . . ?
C1 N2 C4 125.7(6) . . ?
C3 N2 C4 127.7(6) . . ?
C10 N3 N4 114.5(4) . . ?
C12 N4 N3 110.4(4) . . ?
C20 N5 C22 109.0(4) . . ?
C20 N5 C17 125.0(6) . . ?
C22 N5 C17 126.0(4) . . ?
C22 C21 N6 112.2(3) . . ?
F1 C23 F1 39.2(9) . 6 ?
F1 C23 F2 112.5(9) . . ?
F1 C23 F2 112.5(9) 6 . ?
F1 C23 F3 62.4(7) . 6 ?
F1 C23 F3 101.3(8) 6 6 ?
F2 C23 F3 98.5(6) . 6 ?
F1 C23 F3 101.3(8) . . ?
F1 C23 F3 62.4(7) 6 . ?
F2 C23 F3 98.5(6) . . ?
F3 C23 F3 160.1(12) 6 . ?
F1 C23 S1 130.9(8) . 6 ?
F1 C23 S1 119.7(7) 6 6 ?
F2 C23 S1 116.3(8) . 6 ?
F3 C23 S1 104.3(7) 6 6 ?
F3 C23 S1 77.1(6) . 6 ?
F1 C23 S1 119.7(7) . . ?
F1 C23 S1 130.9(8) 6 . ?
F2 C23 S1 116.3(8) . . ?
F3 C23 S1 77.1(6) 6 . ?
F3 C23 S1 104.3(7) . . ?
S1 C23 S1 27.5(3) 6 . ?
O6 C24 F5 89(2) 6 . ?
O6 C24 F4 142(2) 6 . ?
F5 C24 F4 107.7(17) . . ?
O6 C24 F6 29.1(16) 6 . ?
F5 C24 F6 112.8(17) . . ?
F4 C24 F6 114.7(18) . . ?
O6 C24 S2 79.1(16) 6 6 ?
F5 C24 S2 116.6(14) . 6 ?
F4 C24 S2 119.2(15) . 6 ?
F6 C24 S2 84.4(13) . 6 ?
O6 C24 S2 100.6(17) 6 . ?
F5 C24 S2 108.0(12) . . ?
F4 C24 S2 105.7(12) . . ?
F6 C24 S2 107.5(13) . . ?
S2 C24 S2 23.3(4) 6 . ?
O6 C24 C24 138.7(15) 6 6 ?
F5 C24 C24 86.7(11) . 6 ?
F4 C24 C24 77.5(10) . 6 ?
F6 C24 C24 150.1(11) . 6 ?
S2 C24 C24 66.3(8) 6 6 ?
S2 C24 C24 43.0(6) . 6 ?
C30 C25 C26 121(2) . . ?
C30 C25 H25A 119.6 . . ?
C26 C25 H25A 119.6 . . ?
C27 C26 C25 118.3(19) . . ?
C27 C26 H26A 120.9 . . ?
C25 C26 H26A 120.9 . . ?
C26 C27 C28 118(2) . . ?
C26 C27 H27A 121.2 . . ?
C28 C27 H27A 121.2 . . ?
C29 C28 C27 122.6(18) . . ?
C29 C28 H28A 118.7 . . ?
C27 C28 H28A 118.7 . . ?
C28 C29 C30 119.9(18) . . ?
C28 C29 C32 121.7(18) . . ?
C30 C29 C32 118.4(18) . . ?
C25 C30 C29 121(2) . . ?
C25 C30 C31 118.1(19) . . ?
C29 C30 C31 121.2(18) . . ?
C30 C31 H31A 109.5 . . ?
C30 C31 H31B 109.5 . . ?
H31A C31 H31B 109.5 . . ?
C30 C31 H31C 109.5 . . ?
H31A C31 H31C 109.5 . . ?
H31B C31 H31C 109.5 . . ?
C30 C31 H31D 109.5 . . ?
H31A C31 H31D 141.1 . . ?
H31B C31 H31D 56.3 . . ?
H31C C31 H31D 56.3 . . ?
C30 C31 H31E 109.5 . . ?
H31A C31 H31E 56.3 . . ?
H31B C31 H31E 141.1 . . ?
H31C C31 H31E 56.3 . . ?
H31D C31 H31E 109.5 . . ?
C30 C31 H31F 109.5 . . ?
H31A C31 H31F 56.3 . . ?
H31B C31 H31F 56.3 . . ?
H31C C31 H31F 141.1 . . ?
H31D C31 H31F 109.5 . . ?
H31E C31 H31F 109.5 . . ?
C29 C32 H32A 109.5 . . ?
C29 C32 H32B 109.5 . . ?
H32A C32 H32B 109.5 . . ?
C29 C32 H32C 109.5 . . ?
H32A C32 H32C 109.5 . . ?
H32B C32 H32C 109.5 . . ?
C29 C32 H32D 109.5 . . ?
H32A C32 H32D 141.1 . . ?
H32B C32 H32D 56.3 . . ?
H32C C32 H32D 56.3 . . ?
C29 C32 H32E 109.5 . . ?
H32A C32 H32E 56.3 . . ?
H32B C32 H32E 141.1 . . ?
H32C C32 H32E 56.3 . . ?
H32D C32 H32E 109.5 . . ?
C29 C32 H32F 109.5 . . ?
H32A C32 H32F 56.3 . . ?
H32B C32 H32F 56.3 . . ?
H32C C32 H32F 141.1 . . ?
H32D C32 H32F 109.5 . . ?
H32E C32 H32F 109.5 . . ?
S1 S1 O1 72.1(2) 6 . ?
S1 S1 O3 168.2(6) 6 . ?
O1 S1 O3 102.5(6) . . ?
S1 S1 O2 72.95(19) 6 . ?
O1 S1 O2 122.3(6) . . ?
O3 S1 O2 118.3(6) . . ?
S1 S1 C23 76.23(14) 6 . ?
O1 S1 C23 109.7(6) . . ?
O3 S1 C23 96.4(5) . . ?
O2 S1 C23 104.5(5) . . ?
S1 S1 F3 118.9(3) 6 6 ?
O1 S1 F3 128.2(7) . 6 ?
O3 S1 F3 55.8(6) . 6 ?
O2 S1 F3 108.6(6) . 6 ?
C23 S1 F3 43.3(3) . 6 ?
S2 S2 C24 113.7(8) 6 6 ?
S2 S2 O4 74.5(2) 6 . ?
C24 S2 O4 117.1(10) 6 . ?
S2 S2 O5 74.5(2) 6 . ?
C24 S2 O5 132.0(9) 6 . ?
O4 S2 O5 110.6(7) . . ?
S2 S2 O6 145.8(11) 6 . ?
C24 S2 O6 36.8(14) 6 . ?
O4 S2 O6 128.6(10) . . ?
O5 S2 O6 111.1(11) . . ?
S2 S2 C24 43.0(6) 6 . ?
C24 S2 C24 70.8(14) 6 . ?
O4 S2 C24 93.6(7) . . ?
O5 S2 C24 102.9(7) . . ?
O6 S2 C24 104.9(13) . . ?
S2 S2 F6 160.8(7) 6 6 ?
C24 S2 F6 47.7(7) 6 6 ?
O4 S2 F6 107.9(7) . 6 ?
O5 S2 F6 120.3(8) . 6 ?
O6 S2 F6 22.1(10) . 6 ?
C24 S2 F6 118.2(12) . 6 ?
S2 S2 O6 22.5(7) 6 6 ?
C24 S2 O6 93.1(11) 6 6 ?
O4 S2 O6 91.5(7) . 6 ?
O5 S2 O6 81.2(8) . 6 ?
O6 S2 O6 123.3(18) . 6 ?
C24 S2 O6 24.1(10) . 6 ?
F6 S2 O6 140.6(9) 6 6 ?
F1 F1 C23 70.4(5) 6 . ?
F1 F1 F3 132.4(5) 6 6 ?
C23 F1 F3 62.4(5) . 6 ?
C23 F3 F1 55.2(5) . 6 ?
C23 F3 O3 101.0(8) . 6 ?
F1 F3 O3 144.1(10) 6 6 ?
C23 F3 S1 59.5(5) . 6 ?
F1 F3 S1 101.5(7) 6 6 ?
O3 F3 S1 44.5(4) 6 6 ?
F4 F4 C24 102.5(10) 6 . ?
C24 F5 O6 34.0(13) . 6 ?
C24 F5 F5 93.3(11) . 6 ?
O6 F5 F5 117.9(9) 6 6 ?
O6 F6 C24 38(3) 6 . ?
O6 F6 S2 51(2) 6 6 ?
C24 F6 S2 47.9(8) . 6 ?
S1 O1 S1 35.9(4) . 6 ?
S1 O1 Cd1 157.5(5) . . ?
S1 O1 Cd1 157.5(5) 6 . ?
S1 O2 S1 34.1(4) . 6 ?
S1 O3 F3 79.7(6) . 6 ?
S2 O4 S2 31.1(4) 6 . ?
S2 O4 Cd1 151.7(6) 6 . ?
S2 O4 Cd1 151.7(6) . . ?
S2 O5 S2 31.0(4) . 6 ?
F6 O6 C24 113(4) 6 6 ?
F6 O6 S2 107(3) 6 . ?
C24 O6 S2 64.1(11) 6 . ?
F6 O6 F5 147(4) 6 6 ?
C24 O6 F5 56.6(18) 6 6 ?
S2 O6 F5 95.9(14) . 6 ?
F6 O6 S2 116(3) 6 6 ?
C24 O6 S2 55.3(11) 6 6 ?
S2 O6 S2 11.7(4) . 6 ?
F5 O6 S2 84.3(11) 6 6 ?

loop_
_geom_bond_atom_site_label_1
_geom_bond_atom_site_label_2
_geom_bond_distance
_geom_bond_site_symmetry_2
_geom_bond_publ_flag
Cd1 N1 2.293(3) 4_455 ?
Cd1 N1 2.293(3) 7_465 ?
Cd1 N6 2.303(7) 6 ?
Cd1 N6 2.303(7) . ?
Cd1 O4 2.349(9) . ?
Cd1 O1 2.350(10) . ?
C1 N1 1.308(8) . ?
C1 N2 1.335(9) . ?
C1 H1A 0.9500 . ?
C2 C3 1.348(13) . ?
C2 N1 1.371(10) . ?
C2 H2A 0.9500 . ?
C3 N2 1.386(10) . ?
C3 H3A 0.9500 . ?
C4 C9 1.384(11) . ?
C4 C5 1.394(12) . ?
C4 N2 1.432(8) . ?
C5 C6 1.379(13) . ?
C5 H5A 0.9500 . ?
C6 C7 1.398(13) . ?
C6 H6A 0.9500 . ?
C7 C8 1.384(13) . ?
C7 C10 1.483(12) . ?
C8 C9 1.378(11) . ?
C8 H8A 0.9500 . ?
C9 H9A 0.9500 . ?
C10 N3 1.272(10) . ?
C10 C11 1.508(15) . ?
C11 H11A 0.9800 . ?
C11 H11B 0.9800 . ?
C11 H11C 0.9800 . ?
C12 N4 1.295(10) . ?
C12 C13 1.486(13) . ?
C12 C14 1.486(11) . ?
C13 H13A 0.9800 . ?
C13 H13B 0.9800 . ?
C13 H13C 0.9800 . ?
C14 C19 1.383(12) . ?
C14 C15 1.412(13) . ?
C15 C16 1.367(12) . ?
C15 H15A 0.9500 . ?
C16 C17 1.385(14) . ?
C16 H16A 0.9500 . ?
C17 C18 1.388(13) . ?
C17 N5 1.455(9) . ?
C18 C19 1.369(11) . ?
C18 H18A 0.9500 . ?
C19 H19A 0.9500 . ?
C20 N6 1.325(10) . ?
C20 N5 1.342(9) . ?
C20 H20A 0.9500 . ?
N6 C21 1.365(8) . ?
C22 C21 1.3564 . ?
C22 N5 1.3787 . ?
C22 H22A 0.9500 . ?
N1 Cd1 2.293(3) 7_666 ?
N3 N4 1.4376 . ?
C23 F1 1.305(8) . ?
C23 F1 1.305(8) 6 ?
C23 F2 1.331(8) . ?
C23 F3 1.410(7) 6 ?
C23 F3 1.410(7) . ?
C23 S1 1.770(8) 6 ?
C23 S1 1.770(8) . ?
C24 O6 0.91(3) 6 ?
C24 F5 1.353(9) . ?
C24 F4 1.353(9) . ?
C24 F6 1.355(9) . ?
C24 S2 1.360(13) 6 ?
C24 S2 1.826(10) . ?
C25 C30 1.32(3) . ?
C25 C26 1.51(3) . ?
C25 H25A 0.9500 . ?
C26 C27 1.37(3) . ?
C26 H26A 0.9500 . ?
C27 C28 1.43(3) . ?
C27 H27A 0.9500 . ?
C28 C29 1.37(2) . ?
C28 H28A 0.9500 . ?
C29 C30 1.39(3) . ?
C29 C32 1.51(2) . ?
C30 C31 1.53(2) . ?
C31 H31A 0.9800 . ?
C31 H31B 0.9800 . ?
C31 H31C 0.9800 . ?
C31 H31D 0.9800 . ?
C31 H31E 0.9800 . ?
C31 H31F 0.9800 . ?
C32 H32A 0.9800 . ?
C32 H32B 0.9800 . ?
C32 H32C 0.9800 . ?
C32 H32D 0.9800 . ?
C32 H32E 0.9800 . ?
C32 H32F 0.9800 . ?
S1 S1 0.843(7) 6 ?
S1 O1 1.368(9) . ?
S1 O3 1.425(9) . ?
S1 O2 1.437(9) . ?
S1 F3 2.002(13) 6 ?
S2 S2 0.788(10) 6 ?
S2 C24 1.360(13) 6 ?
S2 O4 1.471(8) . ?
S2 O5 1.473(9) . ?
S2 O6 1.485(14) . ?
S2 F6 1.82(2) 6 ?
S2 O6 2.182(16) 6 ?
F1 F1 0.87(2) 6 ?
F1 F3 1.409(15) 6 ?
F3 F1 1.409(15) 6 ?
F3 O3 1.683(17) 6 ?
F3 S1 2.002(13) 6 ?
F4 F4 1.30(4) 6 ?
F5 O6 1.62(3) 6 ?
F5 F5 1.73(4) 6 ?
F6 O6 0.72(2) 6 ?
F6 S2 1.82(2) 6 ?
O1 S1 1.368(9) 6 ?
O2 S1 1.437(9) 6 ?
O3 F3 1.683(17) 6 ?
O4 S2 1.471(8) 6 ?
O5 S2 1.473(9) 6 ?
O6 F6 0.72(2) 6 ?
O6 C24 0.91(3) 6 ?
O6 F5 1.62(3) 6 ?
O6 S2 2.182(16) 6 ?
